data_7123379
loop_
_publ_author_name
'Hennig, Philipp T.'
'Sprenger, Jan Arke Peter'
'Schneider, Leon'
'Ignat'ev, Nikolai'
'Finze, Maik'

_publ_section_title
;
 The pentafluoroethyltrihydridoborate anion: From shock sensitive salts to
 stable room temperature ionic liquids
;
_journal_name_full 'Chemical Communications'
_journal_paper_doi 10.1039/C9CC02935D
_journal_year 2019
_chemical_formula_sum 'C18 H39 B F5 N'
_chemical_formula_weight 375.31
_space_group_crystal_system monoclinic
_space_group_IT_number 14
_space_group_name_Hall '-P 2yn'
_space_group_name_H-M_alt 'P 1 21/n 1'
_symmetry_space_group_name_Hall '-P 2yn'
_symmetry_space_group_name_H-M 'P 1 21/n 1'
_atom_sites_solution_hydrogens mixed
_audit_creation_method SHELXL-2014/7
_audit_update_record
;
2018-05-10 deposited with the CCDC.    2019-05-01 downloaded from the CCDC.
;
_cell_angle_alpha 90
_cell_angle_beta 98.429(6)
_cell_angle_gamma 90
_cell_formula_units_Z 4
_cell_length_a 8.8965(16)
_cell_length_b 16.170(3)
_cell_length_c 15.312(3)
_cell_measurement_reflns_used 9919
_cell_measurement_temperature 100(2)
_cell_measurement_theta_max 26.1185
_cell_measurement_theta_min 2.5005
_cell_volume 2178.9(7)
_computing_cell_refinement 'Saint+ ver. V8.34A (Bruker AXS)'
_computing_data_collection 'APEX2 ver. 2014.9 (Bruker AXS)'
_computing_data_reduction 'Saint+ ver. V8.34A (Bruker AXS)'
_computing_molecular_graphics 'ShelXLe (Huebschle et all, 2011)'
_computing_publication_material 'SHELXL-2014/7 (Sheldrick, 2014)'
_computing_structure_refinement 'SHELXL-2014/7 (Sheldrick, 2014)'
_computing_structure_solution 'SHELXT (Sheldrick, 2014)'
_diffrn_ambient_temperature 100(2)
_diffrn_detector 'CCD area detector (Apex2)'
_diffrn_measured_fraction_theta_full 1.000
_diffrn_measured_fraction_theta_max 0.996
_diffrn_measurement_device_type 'Bruker X8-APEX II'
_diffrn_measurement_method '\f and \w scans'
_diffrn_radiation_monochromator 'multi-layer mirror'
_diffrn_radiation_type MoK\a
_diffrn_radiation_wavelength 0.71073
_diffrn_reflns_av_R_equivalents 0.0335
_diffrn_reflns_av_unetI/netI 0.0208
_diffrn_reflns_Laue_measured_fraction_full 1.000
_diffrn_reflns_Laue_measured_fraction_max 0.996
_diffrn_reflns_limit_h_max 11
_diffrn_reflns_limit_h_min -11
_diffrn_reflns_limit_k_max 20
_diffrn_reflns_limit_k_min -20
_diffrn_reflns_limit_l_max 19
_diffrn_reflns_limit_l_min -19
_diffrn_reflns_number 27674
_diffrn_reflns_point_group_measured_fraction_full 1.000
_diffrn_reflns_point_group_measured_fraction_max 0.996
_diffrn_reflns_theta_full 26.000
_diffrn_reflns_theta_max 26.218
_diffrn_reflns_theta_min 1.842
_diffrn_source 'rotating-anode (Nonius FR-591)'
_exptl_absorpt_coefficient_mu 0.095
_exptl_absorpt_correction_T_max 0.7453
_exptl_absorpt_correction_T_min 0.6491
_exptl_absorpt_correction_type multi-scan
_exptl_absorpt_process_details 'SadAbs 2014/5 (Bruker AXS)'
_exptl_crystal_colour colorless
_exptl_crystal_density_diffrn 1.144
_exptl_crystal_description block
_exptl_crystal_F_000 816
_exptl_crystal_size_max 0.13
_exptl_crystal_size_mid 0.1
_exptl_crystal_size_min 0.08
_refine_diff_density_max 0.368
_refine_diff_density_min -0.244
_refine_diff_density_rms 0.041
_refine_ls_extinction_method none
_refine_ls_goodness_of_fit_ref 1.032
_refine_ls_hydrogen_treatment mixed
_refine_ls_matrix_type full
_refine_ls_number_parameters 292
_refine_ls_number_reflns 4355
_refine_ls_number_restraints 0
_refine_ls_restrained_S_all 1.032
_refine_ls_R_factor_all 0.0595
_refine_ls_R_factor_gt 0.0468
_refine_ls_shift/su_max 0.000
_refine_ls_shift/su_mean 0.000
_refine_ls_structure_factor_coef Fsqd
_refine_ls_weighting_details 'w=1/[\s^2^(Fo^2^)+(0.0510P)^2^+1.3061P] where P=(Fo^2^+2Fc^2^)/3'
_refine_ls_weighting_scheme calc
_refine_ls_wR_factor_gt 0.1145
_refine_ls_wR_factor_ref 0.1241
_reflns_Friedel_coverage 0.000
_reflns_number_gt 3549
_reflns_number_total 4355
_reflns_threshold_expression 'I > 2\s(I)'
_cod_data_source_file c9cc02935d2.cif
_cod_data_source_block test_a
_cod_database_code 7123379
_shelx_shelxl_version_number 2014/7
_shelx_space_group_comment
;
The symmetry employed for this shelxl refinement is uniquely defined
by the following loop, which should always be used as a source of
symmetry information in preference to the above space-group names.
They are only intended as comments.
;

loop_
_space_group_symop_operation_xyz
'x, y, z'
'-x+1/2, y+1/2, -z+1/2'
'-x, -y, -z'
'x-1/2, -y-1/2, z-1/2'

loop_
_atom_site_label
_atom_site_type_symbol
_atom_site_fract_x
_atom_site_fract_y
_atom_site_fract_z
_atom_site_U_iso_or_equiv
_atom_site_adp_type
_atom_site_occupancy
_atom_site_site_symmetry_order
_atom_site_calc_flag
_atom_site_refinement_flags_posn
_atom_site_refinement_flags_adp
_atom_site_refinement_flags_occupancy
_atom_site_disorder_assembly
_atom_site_disorder_group
N1A N 0.60362(14) 0.62990(8) 0.69489(8) 0.0239(3) Uani 0.870(3) 1 d . . P A 1
C15A C 0.76512(19) 0.60222(14) 0.69361(12) 0.0213(4) Uani 0.870(3) 1 d . . P A 1
H25A H 0.8332 0.6351 0.7374 0.026 Uiso 0.870(3) 1 calc R U P A 1
H25B H 0.7930 0.6141 0.6346 0.026 Uiso 0.870(3) 1 calc R U P A 1
C16A C 0.79195(19) 0.51126(11) 0.71384(12) 0.0248(4) Uani 0.870(3) 1 d . . P A 1
H26A H 0.7200 0.4778 0.6728 0.030 Uiso 0.870(3) 1 calc R U P A 1
H26B H 0.7727 0.4997 0.7747 0.030 Uiso 0.870(3) 1 calc R U P A 1
C17A C 0.9543(2) 0.48664(14) 0.70478(13) 0.0278(5) Uani 0.870(3) 1 d . . P A 1
H27A H 0.9639 0.4258 0.7108 0.033 Uiso 0.870(3) 1 calc R U P A 1
H27B H 0.9740 0.5014 0.6447 0.033 Uiso 0.870(3) 1 calc R U P A 1
C28A C 1.0745(4) 0.52674(16) 0.7715(2) 0.0410(6) Uani 0.870(3) 1 d . . P A 1
H28A H 1.1744 0.5040 0.7651 0.062 Uiso 0.870(3) 1 calc R U P A 1
H28B H 1.0523 0.5157 0.8312 0.062 Uiso 0.870(3) 1 calc R U P A 1
H28C H 1.0746 0.5866 0.7613 0.062 Uiso 0.870(3) 1 calc R U P A 1
N1B N 0.60362(14) 0.62990(8) 0.69489(8) 0.0239(3) Uani 0.130(3) 1 d . . P A 2
C15B C 0.7463(15) 0.5607(10) 0.6854(9) 0.0213(4) Uani 0.130(3) 1 d . . P A 2
H15A H 0.7046 0.5039 0.6855 0.026 Uiso 0.130(3) 1 calc R U P A 2
H15B H 0.7825 0.5694 0.6280 0.026 Uiso 0.130(3) 1 calc R U P A 2
C16B C 0.8768(13) 0.5675(7) 0.7566(7) 0.022(3) Uani 0.130(3) 1 d . . P A 2
H16A H 0.8494 0.5448 0.8122 0.027 Uiso 0.130(3) 1 calc R U P A 2
H16B H 0.9051 0.6264 0.7665 0.027 Uiso 0.130(3) 1 calc R U P A 2
C17B C 1.010(2) 0.5194(11) 0.7297(12) 0.0278(5) Uani 0.130(3) 1 d . . P A 2
H17A H 0.9796 0.4609 0.7193 0.033 Uiso 0.130(3) 1 calc R U P A 2
H17B H 1.0350 0.5421 0.6736 0.033 Uiso 0.130(3) 1 calc R U P A 2
C18B C 1.150(2) 0.5228(9) 0.7987(12) 0.034(3) Uani 0.130(3) 1 d . . P A 2
H18A H 1.2306 0.4886 0.7796 0.051 Uiso 0.130(3) 1 calc R U P A 2
H18B H 1.1259 0.5018 0.8550 0.051 Uiso 0.130(3) 1 calc R U P A 2
H18C H 1.1857 0.5801 0.8062 0.051 Uiso 0.130(3) 1 calc R U P A 2
F1 F -0.47171(13) 0.60062(6) 0.24586(7) 0.0433(3) Uani 1 1 d . . . . .
H1 H -0.553(2) 0.7450(13) 0.3933(13) 0.044(5) Uiso 1 1 d . . . . .
C1 C -0.46172(17) 0.67711(9) 0.28740(10) 0.0245(3) Uani 1 1 d . . . . .
B1 B -0.5631(2) 0.68292(13) 0.36504(13) 0.0310(4) Uani 1 1 d . . . . .
C2 C -0.29263(19) 0.69100(11) 0.31032(12) 0.0344(4) Uani 1 1 d . . . . .
H2 H -0.516(2) 0.6328(12) 0.4145(12) 0.036(5) Uiso 1 1 d . . . . .
F2 F -0.50439(12) 0.73223(7) 0.21925(7) 0.0423(3) Uani 1 1 d . . . . .
F3 F -0.21811(13) 0.68300(8) 0.24067(8) 0.0535(3) Uani 1 1 d . . . . .
H3 H -0.683(2) 0.6682(12) 0.3353(13) 0.044(5) Uiso 1 1 d . . . . .
C3 C 0.60416(19) 0.72328(10) 0.68828(10) 0.0273(3) Uani 1 1 d . . . . .
F4 F -0.23073(13) 0.63723(9) 0.36993(9) 0.0634(4) Uani 1 1 d . . . . .
H11B H 0.448(2) 0.6290(12) 0.7766(13) 0.040(5) Uiso 1 1 d . . . . .
C4 C 0.64710(18) 0.75921(10) 0.60387(10) 0.0290(4) Uani 1 1 d . . . . .
H4A H 0.7543 0.7459 0.5993 0.035 Uiso 1 1 calc R U . . .
H4B H 0.5819 0.7353 0.5520 0.035 Uiso 1 1 calc R U . . .
C6 C 0.6596(3) 0.89532(13) 0.52402(14) 0.0532(6) Uani 1 1 d . . . . .
H6A H 0.5930 0.8736 0.4724 0.080 Uiso 1 1 calc R U . . .
H6B H 0.7659 0.8858 0.5169 0.080 Uiso 1 1 calc R U . . .
H6C H 0.6418 0.9548 0.5293 0.080 Uiso 1 1 calc R U . . .
H7B H 0.5474(18) 0.5941(10) 0.5674(11) 0.020(4) Uiso 1 1 d . . . . .
F5 F -0.26233(14) 0.76652(8) 0.34208(10) 0.0623(4) Uani 1 1 d . . . . .
H11A H 0.5407(17) 0.5495(11) 0.7786(10) 0.012(4) Uiso 1 1 d . . . . .
C5 C 0.6257(2) 0.85200(11) 0.60593(11) 0.0368(4) Uani 1 1 d . . . . .
H5A H 0.5194 0.8640 0.6139 0.044 Uiso 1 1 calc R U . . .
H5B H 0.6928 0.8748 0.6576 0.044 Uiso 1 1 calc R U . . .
C7 C 0.49670(17) 0.59149(10) 0.61909(10) 0.0241(3) Uani 1 1 d . . . . .
H7A H 0.4881(19) 0.5356(11) 0.6333(11) 0.023(4) Uiso 1 1 d . . . . .
C9 C 0.23007(18) 0.57748(10) 0.54195(10) 0.0301(4) Uani 1 1 d . . . . .
H9A H 0.2124 0.5259 0.5738 0.036 Uiso 1 1 calc R U . . .
H9B H 0.2737 0.5623 0.4883 0.036 Uiso 1 1 calc R U . . .
H3A H 0.503(2) 0.7397(11) 0.6982(11) 0.024(4) Uiso 1 1 d . . . . .
C8 C 0.34165(17) 0.63178(10) 0.60061(10) 0.0254(3) Uani 1 1 d . . . . .
H8A H 0.3507 0.6858 0.5714 0.031 Uiso 1 1 calc R U . . .
H8B H 0.3030 0.6420 0.6571 0.031 Uiso 1 1 calc R U . . .
H3B H 0.675(2) 0.7426(11) 0.7383(12) 0.028(4) Uiso 1 1 d . . . . .
C10 C 0.0800(2) 0.62198(12) 0.51559(13) 0.0413(5) Uani 1 1 d . . . . .
H10A H 0.0942 0.6674 0.4752 0.062 Uiso 1 1 calc R U . . .
H10B H 0.0443 0.6443 0.5684 0.062 Uiso 1 1 calc R U . . .
H10C H 0.0046 0.5830 0.4862 0.062 Uiso 1 1 calc R U . . .
C11 C 0.54743(18) 0.60531(12) 0.78022(10) 0.0275(4) Uani 1 1 d . . . . .
C12 C 0.6413(2) 0.63328(11) 0.86488(10) 0.0314(4) Uani 1 1 d . . . . .
H12A H 0.6443 0.6945 0.8671 0.038 Uiso 1 1 calc R U . . .
H12B H 0.7467 0.6127 0.8677 0.038 Uiso 1 1 calc R U . . .
C13 C 0.5719(2) 0.60011(14) 0.94238(11) 0.0420(5) Uani 1 1 d . . . . .
H13A H 0.4672 0.6218 0.9392 0.050 Uiso 1 1 calc R U . . .
H13B H 0.5655 0.5391 0.9379 0.050 Uiso 1 1 calc R U . . .
C14 C 0.6612(3) 0.62311(13) 1.03069(12) 0.0528(6) Uani 1 1 d . . . . .
H14A H 0.7628 0.5985 1.0361 0.079 Uiso 1 1 calc R U . . .
H14B H 0.6085 0.6023 1.0781 0.079 Uiso 1 1 calc R U . . .
H14C H 0.6701 0.6834 1.0351 0.079 Uiso 1 1 calc R U . . .

loop_
_atom_site_aniso_label
_atom_site_aniso_U_11
_atom_site_aniso_U_22
_atom_site_aniso_U_33
_atom_site_aniso_U_23
_atom_site_aniso_U_13
_atom_site_aniso_U_12
N1A 0.0198(6) 0.0348(7) 0.0174(6) -0.0005(5) 0.0035(5) 0.0002(5)
C15A 0.0193(8) 0.0229(11) 0.0227(8) 0.0017(8) 0.0063(6) 0.0002(8)
C16A 0.0245(9) 0.0228(10) 0.0279(9) 0.0024(7) 0.0059(7) 0.0019(7)
C17A 0.0276(10) 0.0269(11) 0.0300(10) 0.0012(8) 0.0079(8) 0.0056(9)
C28A 0.0287(14) 0.0382(14) 0.0538(17) -0.0017(11) -0.0019(13) 0.0078(12)
N1B 0.0198(6) 0.0348(7) 0.0174(6) -0.0005(5) 0.0035(5) 0.0002(5)
C15B 0.0193(8) 0.0229(11) 0.0227(8) 0.0017(8) 0.0063(6) 0.0002(8)
C16B 0.032(6) 0.013(5) 0.023(6) -0.002(4) 0.009(4) 0.002(4)
C17B 0.0276(10) 0.0269(11) 0.0300(10) 0.0012(8) 0.0079(8) 0.0056(9)
C18B 0.028(8) 0.025(7) 0.051(10) 0.007(7) 0.013(7) 0.011(7)
F1 0.0565(7) 0.0327(6) 0.0438(6) -0.0146(5) 0.0179(5) -0.0096(5)
C1 0.0285(8) 0.0196(7) 0.0245(8) 0.0021(6) 0.0009(6) 0.0008(6)
B1 0.0287(10) 0.0366(11) 0.0278(9) -0.0003(8) 0.0042(7) 0.0008(8)
C2 0.0285(9) 0.0337(10) 0.0418(10) 0.0043(8) 0.0079(7) 0.0021(7)
F2 0.0442(6) 0.0492(7) 0.0329(5) 0.0186(5) 0.0038(4) 0.0086(5)
F3 0.0392(6) 0.0608(8) 0.0667(8) 0.0063(6) 0.0284(6) 0.0014(5)
C3 0.0264(8) 0.0326(9) 0.0231(8) -0.0053(6) 0.0040(6) -0.0070(7)
F4 0.0340(6) 0.0872(10) 0.0664(8) 0.0305(7) -0.0019(5) 0.0191(6)
C4 0.0284(8) 0.0362(9) 0.0227(8) -0.0025(7) 0.0048(6) -0.0078(7)
C6 0.0769(16) 0.0370(11) 0.0497(12) 0.0020(9) 0.0230(11) -0.0133(10)
F5 0.0414(7) 0.0565(8) 0.0893(10) -0.0243(7) 0.0103(6) -0.0227(6)
C5 0.0422(10) 0.0370(10) 0.0316(9) -0.0032(7) 0.0066(7) -0.0064(8)
C7 0.0275(8) 0.0252(8) 0.0191(7) -0.0027(6) 0.0021(6) 0.0002(6)
C9 0.0307(9) 0.0325(9) 0.0258(8) 0.0004(7) -0.0006(6) -0.0094(7)
C8 0.0236(8) 0.0264(8) 0.0251(8) -0.0014(6) -0.0004(6) -0.0014(6)
C10 0.0300(9) 0.0462(11) 0.0431(10) 0.0089(8) -0.0100(7) -0.0093(8)
C11 0.0242(8) 0.0377(10) 0.0218(8) 0.0011(7) 0.0070(6) -0.0003(7)
C12 0.0460(10) 0.0282(9) 0.0201(8) -0.0007(6) 0.0056(7) -0.0014(7)
C13 0.0424(10) 0.0610(13) 0.0236(9) 0.0054(8) 0.0082(7) 0.0010(9)
C14 0.0881(17) 0.0469(12) 0.0234(9) 0.0007(8) 0.0085(9) -0.0091(11)

loop_
_atom_type_symbol
_atom_type_description
_atom_type_scat_dispersion_real
_atom_type_scat_dispersion_imag
_atom_type_scat_source
C C 0.0033 0.0016 'International Tables Vol C Tables 4.2.6.8 and 6.1.1.4'
H H 0.0000 0.0000 'International Tables Vol C Tables 4.2.6.8 and 6.1.1.4'
B B 0.0013 0.0007 'International Tables Vol C Tables 4.2.6.8 and 6.1.1.4'
N N 0.0061 0.0033 'International Tables Vol C Tables 4.2.6.8 and 6.1.1.4'
F F 0.0171 0.0103 'International Tables Vol C Tables 4.2.6.8 and 6.1.1.4'

loop_
_geom_angle_atom_site_label_1
_geom_angle_atom_site_label_2
_geom_angle_atom_site_label_3
_geom_angle
C15A N1A C3 106.44(13)
C15A N1A C11 111.58(12)
C3 N1A C11 108.87(12)
C15A N1A C7 111.06(12)
C3 N1A C7 111.35(12)
C11 N1A C7 107.55(12)
N1A C15A C16A 114.05(15)
N1A C15A H25A 108.7
C16A C15A H25A 108.7
N1A C15A H25B 108.7
C16A C15A H25B 108.7
H25A C15A H25B 107.6
C15A C16A C17A 110.98(15)
C15A C16A H26A 109.4
C17A C16A H26A 109.4
C15A C16A H26B 109.4
C17A C16A H26B 109.4
H26A C16A H26B 108.0
C28A C17A C16A 114.35(19)
C28A C17A H27A 108.7
C16A C17A H27A 108.7
C28A C17A H27B 108.7
C16A C17A H27B 108.7
H27A C17A H27B 107.6
C17A C28A H28A 109.5
C17A C28A H28B 109.5
H28A C28A H28B 109.5
C17A C28A H28C 109.5
H28A C28A H28C 109.5
H28B C28A H28C 109.5
C3 N1B C11 108.87(12)
C3 N1B C7 111.35(12)
C11 N1B C7 107.55(12)
C3 N1B C15B 129.5(5)
C11 N1B C15B 104.1(5)
C7 N1B C15B 93.3(5)
C16B C15B N1B 113.6(10)
C16B C15B H15A 108.8
N1B C15B H15A 108.8
C16B C15B H15B 108.8
N1B C15B H15B 108.8
H15A C15B H15B 107.7
C15B C16B C17B 108.7(12)
C15B C16B H16A 109.9
C17B C16B H16A 109.9
C15B C16B H16B 109.9
C17B C16B H16B 109.9
H16A C16B H16B 108.3
C18B C17B C16B 112.8(14)
C18B C17B H17A 109.0
C16B C17B H17A 109.0
C18B C17B H17B 109.0
C16B C17B H17B 109.0
H17A C17B H17B 107.8
C17B C18B H18A 109.5
C17B C18B H18B 109.5
H18A C18B H18B 109.5
C17B C18B H18C 109.5
H18A C18B H18C 109.5
H18B C18B H18C 109.5
F2 C1 F1 103.69(12)
F2 C1 C2 103.50(13)
F1 C1 C2 103.51(13)
F2 C1 B1 113.67(13)
F1 C1 B1 112.86(13)
C2 C1 B1 118.05(14)
C1 B1 H1 109.1(11)
C1 B1 H2 104.9(9)
H1 B1 H2 112.8(14)
C1 B1 H3 107.0(10)
H1 B1 H3 111.9(15)
H2 B1 H3 110.7(14)
F4 C2 F5 108.10(16)
F4 C2 F3 106.33(14)
F5 C2 F3 106.40(14)
F4 C2 C1 111.27(14)
F5 C2 C1 111.33(14)
F3 C2 C1 113.09(15)
N1B C3 C4 116.30(13)
N1A C3 C4 116.30(13)
N1B C3 H3A 104.4(10)
N1A C3 H3A 104.4(10)
C4 C3 H3A 112.6(10)
N1B C3 H3B 106.1(10)
N1A C3 H3B 106.1(10)
C4 C3 H3B 109.6(10)
H3A C3 H3B 107.2(14)
C5 C4 C3 108.30(13)
C5 C4 H4A 110.0
C3 C4 H4A 110.0
C5 C4 H4B 110.0
C3 C4 H4B 110.0
H4A C4 H4B 108.4
C5 C6 H6A 109.5
C5 C6 H6B 109.5
H6A C6 H6B 109.5
C5 C6 H6C 109.5
H6A C6 H6C 109.5
H6B C6 H6C 109.5
C6 C5 C4 113.76(15)
C6 C5 H5A 108.8
C4 C5 H5A 108.8
C6 C5 H5B 108.8
C4 C5 H5B 108.8
H5A C5 H5B 107.7
C8 C7 N1A 114.68(12)
C8 C7 N1B 114.68(12)
C8 C7 H7B 110.5(10)
N1A C7 H7B 106.9(10)
N1B C7 H7B 106.9(10)
C8 C7 H7A 110.8(10)
N1A C7 H7A 106.3(10)
N1B C7 H7A 106.3(10)
H7B C7 H7A 107.2(14)
C8 C9 C10 110.89(14)
C8 C9 H9A 109.5
C10 C9 H9A 109.5
C8 C9 H9B 109.5
C10 C9 H9B 109.5
H9A C9 H9B 108.0
C7 C8 C9 111.14(13)
C7 C8 H8A 109.4
C9 C8 H8A 109.4
C7 C8 H8B 109.4
C9 C8 H8B 109.4
H8A C8 H8B 108.0
C9 C10 H10A 109.5
C9 C10 H10B 109.5
H10A C10 H10B 109.5
C9 C10 H10C 109.5
H10A C10 H10C 109.5
H10B C10 H10C 109.5
C12 C11 N1A 116.82(13)
C12 C11 N1B 116.82(13)
C12 C11 H11B 108.7(12)
N1A C11 H11B 105.3(12)
N1B C11 H11B 105.3(12)
C12 C11 H11A 110.5(10)
N1A C11 H11A 105.4(10)
N1B C11 H11A 105.4(10)
H11B C11 H11A 109.9(15)
C11 C12 C13 109.28(14)
C11 C12 H12A 109.8
C13 C12 H12A 109.8
C11 C12 H12B 109.8
C13 C12 H12B 109.8
H12A C12 H12B 108.3
C14 C13 C12 113.16(17)
C14 C13 H13A 108.9
C12 C13 H13A 108.9
C14 C13 H13B 108.9
C12 C13 H13B 108.9
H13A C13 H13B 107.8
C13 C14 H14A 109.5
C13 C14 H14B 109.5
H14A C14 H14B 109.5
C13 C14 H14C 109.5
H14A C14 H14C 109.5
H14B C14 H14C 109.5

loop_
_geom_bond_atom_site_label_1
_geom_bond_atom_site_label_2
_geom_bond_distance
N1A C15A 1.508(2)
N1A C3 1.513(2)
N1A C11 1.5189(19)
N1A C7 1.5212(19)
C15A C16A 1.515(3)
C15A H25A 0.9900
C15A H25B 0.9900
C16A C17A 1.524(2)
C16A H26A 0.9900
C16A H26B 0.9900
C17A C28A 1.512(3)
C17A H27A 0.9900
C17A H27B 0.9900
C28A H28A 0.9800
C28A H28B 0.9800
C28A H28C 0.9800
N1B C3 1.513(2)
N1B C11 1.5189(19)
N1B C7 1.5212(19)
N1B C15B 1.715(14)
C15B C16B 1.475(18)
C15B H15A 0.9900
C15B H15B 0.9900
C16B C17B 1.525(17)
C16B H16A 0.9900
C16B H16B 0.9900
C17B C18B 1.51(3)
C17B H17A 0.9900
C17B H17B 0.9900
C18B H18A 0.9800
C18B H18B 0.9800
C18B H18C 0.9800
F1 C1 1.3878(18)
C1 F2 1.3824(17)
C1 C2 1.511(2)
C1 B1 1.597(2)
B1 H1 1.09(2)
B1 H2 1.145(19)
B1 H3 1.12(2)
C2 F4 1.321(2)
C2 F5 1.327(2)
C2 F3 1.342(2)
C3 C4 1.516(2)
C3 H3A 0.974(18)
C3 H3B 0.968(18)
C4 C5 1.513(3)
C4 H4A 0.9900
C4 H4B 0.9900
C6 C5 1.505(3)
C6 H6A 0.9800
C6 H6B 0.9800
C6 H6C 0.9800
C5 H5A 0.9900
C5 H5B 0.9900
C7 C8 1.514(2)
C7 H7B 0.968(17)
C7 H7A 0.936(18)
C9 C8 1.517(2)
C9 C10 1.518(2)
C9 H9A 0.9900
C9 H9B 0.9900
C8 H8A 0.9900
C8 H8B 0.9900
C10 H10A 0.9800
C10 H10B 0.9800
C10 H10C 0.9800
C11 C12 1.505(2)
C11 H11B 0.96(2)
C11 H11A 0.904(17)
C12 C13 1.514(2)
C12 H12A 0.9900
C12 H12B 0.9900
C13 C14 1.511(3)
C13 H13A 0.9900
C13 H13B 0.9900
C14 H14A 0.9800
C14 H14B 0.9800
C14 H14C 0.9800
